data_7029474
loop_
_publ_author_name
'Sasmal, Ashok'
'Bauz\'a, Antonio'
'Frontera, Antonio'
'Rizzoli, Corrado'
'Desplanches, C\'edric'
'Charbonni\`ere, Lo\"ic J'
'Mitra, Samiran'

_publ_section_title
;
 Relevant and unprecedented C-H/\s supramolecular interactions involving
 \s-aromatic M2X2 cores.
;
_journal_issue 16
_journal_name_full 'Dalton transactions (Cambridge, England : 2003)'
_journal_page_first 6195
_journal_page_last 6211
_journal_paper_doi 10.1039/c3dt52162a
_journal_volume 43
_journal_year 2014
_chemical_formula_moiety 'C34 H34 Br4 Cu2 N14 O4'
_chemical_formula_sum 'C34 H34 Br4 Cu2 N14 O4'
_chemical_formula_weight 1149.47
_space_group_IT_number 15
_symmetry_cell_setting monoclinic
_symmetry_space_group_name_Hall '-C 2yc'
_symmetry_space_group_name_H-M 'C 1 2/c 1'
_atom_sites_solution_hydrogens geom
_atom_sites_solution_primary direct
_atom_sites_solution_secondary difmap
_cell_angle_alpha 90.00
_cell_angle_beta 90.734(2)
_cell_angle_gamma 90.00
_cell_formula_units_Z 4
_cell_length_a 8.9859(11)
_cell_length_b 17.166(2)
_cell_length_c 27.480(3)
_cell_measurement_reflns_used 775
_cell_measurement_temperature 294(2)
_cell_measurement_theta_max 22.68
_cell_measurement_theta_min 6.54
_cell_volume 4238.5(9)
_computing_cell_refinement 'SAINT-Plus (Bruker, 1998)'
_computing_data_collection 'SMART (Bruker, 1998)'
_computing_data_reduction SAINT-Plus
_computing_structure_refinement 'SHELX97-L (Sheldrick, 2008)'
_computing_structure_solution 'SIR97 (Altomare et al., 1999)'
_diffrn_ambient_temperature 294(2)
_diffrn_measured_fraction_theta_full 0.999
_diffrn_measured_fraction_theta_max 0.999
_diffrn_measurement_device 'Bruker SMART 1000 CCD'
_diffrn_measurement_method '\w scans'
_diffrn_radiation_monochromator graphite
_diffrn_radiation_source 'fine-focus sealed tube'
_diffrn_radiation_type MoK\a
_diffrn_radiation_wavelength 0.71073
_diffrn_reflns_av_R_equivalents 0.0698
_diffrn_reflns_av_sigmaI/netI 0.0504
_diffrn_reflns_limit_h_max 10
_diffrn_reflns_limit_h_min -10
_diffrn_reflns_limit_k_max 20
_diffrn_reflns_limit_k_min -20
_diffrn_reflns_limit_l_max 33
_diffrn_reflns_limit_l_min -33
_diffrn_reflns_number 21533
_diffrn_reflns_theta_full 25.55
_diffrn_reflns_theta_max 25.55
_diffrn_reflns_theta_min 1.48
_exptl_absorpt_coefficient_mu 4.830
_exptl_absorpt_correction_T_max 0.722
_exptl_absorpt_correction_T_min 0.245
_exptl_absorpt_correction_type multi-scan
_exptl_absorpt_process_details 'SADABS (Bruker, 1998)'
_exptl_crystal_colour green
_exptl_crystal_density_diffrn 1.801
_exptl_crystal_density_method 'not measured'
_exptl_crystal_description plate
_exptl_crystal_F_000 2264
_exptl_crystal_size_max 0.29
_exptl_crystal_size_mid 0.25
_exptl_crystal_size_min 0.07
_refine_diff_density_max 0.798
_refine_diff_density_min -0.781
_refine_diff_density_rms 0.107
_refine_ls_extinction_method none
_refine_ls_goodness_of_fit_ref 1.014
_refine_ls_hydrogen_treatment constr
_refine_ls_matrix_type full
_refine_ls_number_parameters 264
_refine_ls_number_reflns 3971
_refine_ls_number_restraints 0
_refine_ls_restrained_S_all 1.014
_refine_ls_R_factor_all 0.0885
_refine_ls_R_factor_gt 0.0519
_refine_ls_shift/su_max 0.000
_refine_ls_shift/su_mean 0.000
_refine_ls_structure_factor_coef Fsqd
_refine_ls_weighting_details 'calc w=1/[\s^2^(Fo^2^)+(0.0722P)^2^+0.0000P] where P=(Fo^2^+2Fc^2^)/3'
_refine_ls_weighting_scheme calc
_refine_ls_wR_factor_gt 0.1199
_refine_ls_wR_factor_ref 0.1294
_reflns_number_gt 2602
_reflns_number_total 3971
_reflns_threshold_expression I>2\s(I)
_cod_data_source_file c3dt52162a2.cif
_cod_data_source_block ju432b
_cod_depositor_comments
;
The following automatic conversions were performed:

'_symmetry_cell_setting' value 'Monoclinic' changed to 'monoclinic'
according to
/usr/data/users/saulius/crontab/automatic-downloads/current/RSC/lib/dictionaries/cif_core.dic
dictionary named 'cif_core.dic' version 2.4.2 from 2011-04-26.

Automatic conversion script
Id: cif_fix_values 2281 2013-09-26 08:29:07Z andrius 
;
_cod_original_sg_symbol_H-M 'C 2/c'
_cod_database_code 7029474

loop_
_symmetry_equiv_pos_as_xyz
x,y,z
-x,y,-z+1/2
x+1/2,y+1/2,z
-x+1/2,y+1/2,-z+1/2
-x,-y,-z
x,-y,z-1/2
-x+1/2,-y+1/2,-z
x+1/2,-y+1/2,z-1/2

loop_
_atom_site_label
_atom_site_type_symbol
_atom_site_fract_x
_atom_site_fract_y
_atom_site_fract_z
_atom_site_U_iso_or_equiv
_atom_site_adp_type
_atom_site_occupancy
_atom_site_symmetry_multiplicity
_atom_site_calc_flag
_atom_site_refinement_flags
Cu1 Cu 0.20050(8) 0.39967(3) 0.13296(2) 0.0366(2) Uani 1 1 d .
Br1 Br -0.01312(7) 0.40301(3) 0.07877(2) 0.0477(2) Uani 1 1 d .
Br2 Br 0.47433(7) 0.39856(4) 0.12668(3) 0.0559(2) Uani 1 1 d .
O1A O 0.1586(4) 0.6827(2) 0.20020(14) 0.0450(10) Uani 1 1 d .
N1A N 0.2019(5) 0.5161(2) 0.13492(17) 0.0381(11) Uani 1 1 d .
N2A N 0.1583(5) 0.5546(2) 0.17388(17) 0.0420(12) Uani 1 1 d .
N3A N 0.1757(5) 0.6300(2) 0.16282(18) 0.0413(12) Uani 1 1 d .
C1A C 0.2321(6) 0.6431(3) 0.1179(2) 0.0386(14) Uani 1 1 d .
C2A C 0.2750(7) 0.7091(3) 0.0926(2) 0.0523(17) Uani 1 1 d .
H2A H 0.2656 0.7589 0.1055 0.063 Uiso 1 1 calc R
C3A C 0.3313(8) 0.6963(4) 0.0480(3) 0.0607(18) Uani 1 1 d .
H3A H 0.3614 0.7390 0.0298 0.073 Uiso 1 1 calc R
C4A C 0.3466(9) 0.6205(4) 0.0277(3) 0.0637(19) Uani 1 1 d .
H4A H 0.3866 0.6147 -0.0032 0.076 Uiso 1 1 calc R
C5A C 0.3026(8) 0.5558(3) 0.0533(2) 0.0531(17) Uani 1 1 d .
H5A H 0.3099 0.5059 0.0403 0.064 Uiso 1 1 calc R
C6A C 0.2472(6) 0.5682(3) 0.0993(2) 0.0378(13) Uani 1 1 d .
C7A C 0.0064(6) 0.7097(3) 0.2037(2) 0.0484(15) Uani 1 1 d .
H7A1 H -0.0618 0.6659 0.2049 0.058 Uiso 1 1 calc R
H7A2 H -0.0199 0.7420 0.1759 0.058 Uiso 1 1 calc R
C8A C 0.0000 0.7561(4) 0.2500 0.051(2) Uani 1 2 d S
H8A1 H -0.0869 0.7896 0.2484 0.061 Uiso 0.50 1 calc PR
H8A2 H 0.0869 0.7896 0.2516 0.061 Uiso 0.50 1 calc PR
O1B O 0.0190(4) 0.1226(2) 0.18255(14) 0.0422(10) Uani 1 1 d .
N1B N 0.1862(5) 0.2828(2) 0.13434(17) 0.0380(11) Uani 1 1 d .
N2B N 0.1037(5) 0.2486(2) 0.16674(17) 0.0407(12) Uani 1 1 d .
N3B N 0.1044(5) 0.1724(2) 0.15574(18) 0.0391(11) Uani 1 1 d .
C1B C 0.1880(6) 0.1556(3) 0.1161(2) 0.0375(13) Uani 1 1 d .
C2B C 0.2224(8) 0.0862(3) 0.0919(2) 0.0520(17) Uani 1 1 d .
H2B H 0.1834 0.0382 0.1009 0.062 Uiso 1 1 calc R
C3B C 0.3173(9) 0.0945(4) 0.0539(3) 0.0625(19) Uani 1 1 d .
H3B H 0.3488 0.0502 0.0375 0.075 Uiso 1 1 calc R
C4B C 0.3691(8) 0.1675(4) 0.0387(2) 0.0631(19) Uani 1 1 d .
H4B H 0.4301 0.1701 0.0117 0.076 Uiso 1 1 calc R
C5B C 0.3331(7) 0.2355(3) 0.0623(2) 0.0511(16) Uani 1 1 d .
H5B H 0.3688 0.2836 0.0521 0.061 Uiso 1 1 calc R
C6B C 0.2400(6) 0.2284(3) 0.1024(2) 0.0360(13) Uani 1 1 d .
C7B C 0.1065(6) 0.0858(3) 0.2208(2) 0.0427(14) Uani 1 1 d .
H7B1 H 0.1543 0.1249 0.2412 0.051 Uiso 1 1 calc R
H7B2 H 0.1828 0.0529 0.2070 0.051 Uiso 1 1 calc R
C8B C 0.0000 0.0381(4) 0.2500 0.0399(19) Uani 1 2 d S
H8B1 H 0.0565 0.0047 0.2719 0.048 Uiso 0.50 1 calc PR
H8B2 H -0.0565 0.0047 0.2281 0.048 Uiso 0.50 1 calc PR
N4 N 0.1789(6) 0.3981(3) 0.21285(19) 0.0480(12) Uani 1 1 d .
C9 C 0.1788(6) 0.3935(3) 0.2534(2) 0.0420(14) Uani 1 1 d .
C10 C 0.1787(9) 0.3866(5) 0.3058(2) 0.081(3) Uani 1 1 d .
H10A H 0.1154 0.3442 0.3150 0.122 Uiso 1 1 calc R
H10B H 0.1424 0.4341 0.3197 0.122 Uiso 1 1 calc R
H10C H 0.2782 0.3770 0.3174 0.122 Uiso 1 1 calc R

loop_
_atom_site_aniso_label
_atom_site_aniso_U_11
_atom_site_aniso_U_22
_atom_site_aniso_U_33
_atom_site_aniso_U_23
_atom_site_aniso_U_13
_atom_site_aniso_U_12
Cu1 0.0479(4) 0.0221(3) 0.0398(4) 0.0007(3) 0.0027(3) -0.0003(3)
Br1 0.0584(4) 0.0397(3) 0.0449(4) -0.0003(3) -0.0060(3) 0.0026(3)
Br2 0.0446(4) 0.0428(3) 0.0801(5) 0.0040(3) -0.0042(3) -0.0031(3)
O1A 0.052(2) 0.034(2) 0.048(3) -0.0111(18) -0.011(2) 0.0061(18)
N1A 0.052(3) 0.030(2) 0.032(3) 0.000(2) -0.001(2) -0.002(2)
N2A 0.060(3) 0.026(2) 0.039(3) 0.001(2) 0.002(2) 0.001(2)
N3A 0.053(3) 0.022(2) 0.049(3) -0.007(2) -0.002(3) 0.004(2)
C1A 0.046(3) 0.030(3) 0.039(4) -0.002(2) -0.011(3) 0.000(2)
C2A 0.066(4) 0.033(3) 0.058(5) 0.011(3) -0.016(4) -0.008(3)
C3A 0.076(5) 0.050(4) 0.057(5) 0.023(3) -0.007(4) -0.014(4)
C4A 0.080(5) 0.066(5) 0.044(4) 0.012(3) 0.008(4) -0.011(4)
C5A 0.080(5) 0.036(3) 0.044(4) -0.004(3) 0.000(3) -0.005(3)
C6A 0.049(4) 0.027(3) 0.037(4) 0.005(2) -0.005(3) -0.002(2)
C7A 0.043(4) 0.043(3) 0.059(4) -0.001(3) -0.004(3) 0.004(3)
C8A 0.055(6) 0.030(4) 0.069(7) 0.000 0.014(5) 0.000
O1B 0.042(2) 0.035(2) 0.049(3) 0.0119(18) -0.0042(19) -0.0087(17)
N1B 0.046(3) 0.026(2) 0.041(3) 0.000(2) 0.004(2) 0.000(2)
N2B 0.050(3) 0.026(2) 0.046(3) 0.003(2) 0.006(2) 0.001(2)
N3B 0.046(3) 0.022(2) 0.049(3) 0.003(2) 0.006(2) -0.005(2)
C1B 0.050(3) 0.025(3) 0.037(3) 0.000(2) -0.004(3) 0.000(2)
C2B 0.082(5) 0.028(3) 0.046(4) -0.004(3) 0.002(4) -0.003(3)
C3B 0.097(6) 0.039(3) 0.052(4) -0.013(3) 0.007(4) 0.014(4)
C4B 0.083(5) 0.062(4) 0.045(4) -0.007(3) 0.019(4) 0.001(4)
C5B 0.068(4) 0.040(3) 0.046(4) 0.003(3) 0.010(3) -0.004(3)
C6B 0.044(3) 0.030(3) 0.034(3) 0.000(2) 0.000(3) 0.004(2)
C7B 0.043(3) 0.041(3) 0.044(4) 0.004(3) -0.002(3) 0.007(3)
C8B 0.059(5) 0.025(4) 0.036(5) 0.000 0.002(4) 0.000
N4 0.070(4) 0.038(3) 0.036(3) 0.002(2) 0.006(3) -0.002(2)
C9 0.039(3) 0.043(3) 0.044(4) 0.006(3) 0.004(3) -0.002(3)
C10 0.066(5) 0.141(8) 0.036(4) 0.017(4) 0.001(3) -0.027(5)

loop_
_atom_type_symbol
_atom_type_description
_atom_type_scat_dispersion_real
_atom_type_scat_dispersion_imag
_atom_type_scat_source
Cu Cu 0.3201 1.2651 'International Tables Vol C Tables 4.2.6.8 and 6.1.1.4'
Br Br -0.2901 2.4595 'International Tables Vol C Tables 4.2.6.8 and 6.1.1.4'
O O 0.0106 0.0060 'International Tables Vol C Tables 4.2.6.8 and 6.1.1.4'
N N 0.0061 0.0033 'International Tables Vol C Tables 4.2.6.8 and 6.1.1.4'
C C 0.0033 0.0016 'International Tables Vol C Tables 4.2.6.8 and 6.1.1.4'
H H 0.0000 0.0000 'International Tables Vol C Tables 4.2.6.8 and 6.1.1.4'

loop_
_geom_angle_atom_site_label_1
_geom_angle_atom_site_label_2
_geom_angle_atom_site_label_3
_geom_angle
_geom_angle_site_symmetry_1
_geom_angle_site_symmetry_3
N1A Cu1 N1B 175.77(19) . .
N1A Cu1 N4 89.21(18) . .
N1B Cu1 N4 87.86(18) . .
N1A Cu1 Br1 89.86(13) . .
N1B Cu1 Br1 89.14(13) . .
N4 Cu1 Br1 122.30(15) . .
N1A Cu1 Br2 90.20(14) . .
N1B Cu1 Br2 93.30(13) . .
N4 Cu1 Br2 99.79(15) . .
Br1 Cu1 Br2 137.91(4) . .
N3A O1A C7A 111.9(4) . .
N2A N1A C6A 110.0(4) . .
N2A N1A Cu1 121.3(3) . .
C6A N1A Cu1 128.7(4) . .
N1A N2A N3A 105.2(4) . .
N2A N3A C1A 114.3(4) . .
N2A N3A O1A 116.8(5) . .
C1A N3A O1A 127.9(4) . .
N3A C1A C2A 134.4(6) . .
N3A C1A C6A 102.8(5) . .
C2A C1A C6A 122.7(6) . .
C3A C2A C1A 115.6(6) . .
C3A C2A H2A 122.2 . .
C1A C2A H2A 122.2 . .
C2A C3A C4A 123.0(6) . .
C2A C3A H3A 118.5 . .
C4A C3A H3A 118.5 . .
C5A C4A C3A 120.4(6) . .
C5A C4A H4A 119.8 . .
C3A C4A H4A 119.8 . .
C4A C5A C6A 116.9(6) . .
C4A C5A H5A 121.5 . .
C6A C5A H5A 121.5 . .
C5A C6A C1A 121.2(5) . .
C5A C6A N1A 131.1(5) . .
C1A C6A N1A 107.7(5) . .
O1A C7A C8A 105.8(4) . .
O1A C7A H7A1 110.6 . .
C8A C7A H7A1 110.6 . .
O1A C7A H7A2 110.6 . .
C8A C7A H7A2 110.6 . .
H7A1 C7A H7A2 108.7 . .
C7A C8A C7A 116.0(7) . 2
C7A C8A H8A1 108.3 . .
C7A C8A H8A1 108.3 2 .
C7A C8A H8A2 108.3 . .
C7A C8A H8A2 108.3 2 .
H8A1 C8A H8A2 107.4 . .
N3B O1B C7B 111.1(4) . .
N2B N1B C6B 109.7(4) . .
N2B N1B Cu1 119.9(3) . .
C6B N1B Cu1 130.1(4) . .
N1B N2B N3B 106.3(4) . .
N2B N3B C1B 113.0(4) . .
N2B N3B O1B 118.8(4) . .
C1B N3B O1B 128.1(4) . .
N3B C1B C6B 102.6(4) . .
N3B C1B C2B 133.5(5) . .
C6B C1B C2B 124.0(6) . .
C3B C2B C1B 114.8(6) . .
C3B C2B H2B 122.6 . .
C1B C2B H2B 122.6 . .
C2B C3B C4B 122.3(6) . .
C2B C3B H3B 118.9 . .
C4B C3B H3B 118.9 . .
C5B C4B C3B 122.5(6) . .
C5B C4B H4B 118.7 . .
C3B C4B H4B 118.7 . .
C4B C5B C6B 116.3(6) . .
C4B C5B H5B 121.8 . .
C6B C5B H5B 121.8 . .
N1B C6B C1B 108.5(5) . .
N1B C6B C5B 131.5(5) . .
C1B C6B C5B 120.0(5) . .
O1B C7B C8B 106.4(4) . .
O1B C7B H7B1 110.5 . .
C8B C7B H7B1 110.5 . .
O1B C7B H7B2 110.5 . .
C8B C7B H7B2 110.5 . .
H7B1 C7B H7B2 108.6 . .
C7B C8B C7B 113.7(6) . 2
C7B C8B H8B1 108.8 . .
C7B C8B H8B1 108.8 2 .
C7B C8B H8B2 108.8 . .
C7B C8B H8B2 108.8 2 .
H8B1 C8B H8B2 107.7 . .
C9 N4 Cu1 174.0(5) . .
N4 C9 C10 179.3(7) . .
C9 C10 H10A 109.5 . .
C9 C10 H10B 109.5 . .
H10A C10 H10B 109.5 . .
C9 C10 H10C 109.5 . .
H10A C10 H10C 109.5 . .
H10B C10 H10C 109.5 . .

loop_
_geom_bond_atom_site_label_1
_geom_bond_atom_site_label_2
_geom_bond_distance
_geom_bond_site_symmetry_2
Cu1 N1A 2.000(4) .
Cu1 N1B 2.011(4) .
Cu1 N4 2.206(5) .
Cu1 Br1 2.4152(9) .
Cu1 Br2 2.4689(10) .
O1A N3A 1.379(6) .
O1A C7A 1.449(7) .
N1A N2A 1.322(6) .
N1A C6A 1.391(7) .
N2A N3A 1.339(6) .
N3A C1A 1.359(8) .
C1A C2A 1.386(8) .
C1A C6A 1.391(8) .
C2A C3A 1.349(9) .
C2A H2A 0.9300 .
C3A C4A 1.424(9) .
C3A H3A 0.9300 .
C4A C5A 1.376(9) .
C4A H4A 0.9300 .
C5A C6A 1.380(8) .
C5A H5A 0.9300 .
C7A C8A 1.503(7) .
C7A H7A1 0.9700 .
C7A H7A2 0.9700 .
C8A C7A 1.503(7) 2
C8A H8A1 0.9700 .
C8A H8A2 0.9700 .
O1B N3B 1.369(6) .
O1B C7B 1.450(7) .
N1B N2B 1.306(6) .
N1B C6B 1.374(7) .
N2B N3B 1.343(6) .
N3B C1B 1.361(7) .
C1B C6B 1.388(7) .
C1B C2B 1.402(8) .
C2B C3B 1.364(9) .
C2B H2B 0.9300 .
C3B C4B 1.403(9) .
C3B H3B 0.9300 .
C4B C5B 1.375(8) .
C4B H4B 0.9300 .
C5B C6B 1.398(8) .
C5B H5B 0.9300 .
C7B C8B 1.500(7) .
C7B H7B1 0.9700 .
C7B H7B2 0.9700 .
C8B C7B 1.500(7) 2
C8B H8B1 0.9700 .
C8B H8B2 0.9700 .
N4 C9 1.116(7) .
C9 C10 1.445(9) .
C10 H10A 0.9600 .
C10 H10B 0.9600 .
C10 H10C 0.9600 .
